data_1566102
loop_
_publ_author_name
'Jackl, Moritz K.'
'Seo, Hyeonglim'
'Karges, Johannes'
'Kalaj, Mark'
'Cohen, Seth M.'

_publ_section_title
;
 Salicylate Metal-Binding Isosteres as Fragments for Metalloenzyme
 Inhibition
;
_journal_name_full 'Chemical Science'
_journal_paper_doi 10.1039/D1SC06011B
_journal_year 2022
_chemical_formula_moiety 'C43 H36 B N7 O S Zn'
_chemical_formula_sum 'C43 H36 B N7 O S Zn'
_chemical_formula_weight 775.03
_space_group_crystal_system orthorhombic
_space_group_IT_number 61
_space_group_name_Hall '-P 2ac 2ab'
_space_group_name_H-M_alt 'P b c a'
_atom_sites_solution_hydrogens geom
_audit_block_doi 10.5517/ccdc.csd.cc292qch
_audit_creation_date 2021-06-14
_audit_creation_method
;
Olex2 1.3
(compiled 2020.11.12 svn.r5f609507 for OlexSys, GUI svn.r6272)
;
_audit_update_record
;
2021-10-22 deposited with the CCDC.	2022-01-13 downloaded from the CCDC.
;
_cell_angle_alpha 90
_cell_angle_beta 90
_cell_angle_gamma 90
_cell_formula_units_Z 8
_cell_length_a 16.4658(6)
_cell_length_b 22.9868(10)
_cell_length_c 23.1548(9)
_cell_measurement_reflns_used 8525
_cell_measurement_temperature 273.15
_cell_measurement_theta_max 24.61
_cell_measurement_theta_min 2.47
_cell_volume 8764.0(6)
_computing_cell_refinement 'SAINT V8.40A (Bruker, 2019)'
_computing_data_reduction 'SAINT V8.40A (Bruker, 2019)'
_computing_molecular_graphics 'Olex2 1.3 (Dolomanov et al., 2009)'
_computing_publication_material 'Olex2 1.3 (Dolomanov et al., 2009)'
_computing_structure_refinement 'XL  (Sheldrick, 2008)'
_computing_structure_solution 'SHELXT 2014/5 (Sheldrick, 2014)'
_diffrn_ambient_temperature 273.15
_diffrn_detector 'Bruker APEX2 area detector'
_diffrn_detector_area_resol_mean 7.9
_diffrn_detector_type 'CCD area detector'
_diffrn_measured_fraction_theta_full 0.998
_diffrn_measured_fraction_theta_max 0.996
_diffrn_measurement_device 'three-circle diffractometer'
_diffrn_measurement_device_type 'Bruker SMART APEX2 area detector'
_diffrn_measurement_method '\w and \f scans'
_diffrn_radiation_monochromator 'mirror optics'
_diffrn_radiation_probe x-ray
_diffrn_radiation_type MoK\a
_diffrn_radiation_wavelength 0.71073
_diffrn_reflns_av_R_equivalents 0.1453
_diffrn_reflns_av_unetI/netI 0.0348
_diffrn_reflns_Laue_measured_fraction_full 0.998
_diffrn_reflns_Laue_measured_fraction_max 0.996
_diffrn_reflns_limit_h_max 19
_diffrn_reflns_limit_h_min -19
_diffrn_reflns_limit_k_max 27
_diffrn_reflns_limit_k_min -27
_diffrn_reflns_limit_l_max 27
_diffrn_reflns_limit_l_min -27
_diffrn_reflns_number 208770
_diffrn_reflns_point_group_measured_fraction_full 0.998
_diffrn_reflns_point_group_measured_fraction_max 0.996
_diffrn_reflns_theta_full 25.242
_diffrn_reflns_theta_max 25.424
_diffrn_reflns_theta_min 2.326
_diffrn_source 'microfocus sealed X-ray tube'
_diffrn_source_current 50.0
_diffrn_source_power 2.5
_diffrn_source_type 'Incoatec I\ms'
_diffrn_source_voltage 50.0
_diffrn_standards_number 0
_exptl_absorpt_coefficient_mu 0.647
_exptl_absorpt_correction_T_max 0.7368
_exptl_absorpt_correction_T_min 0.6703
_exptl_absorpt_correction_type multi-scan
_exptl_absorpt_process_details
;
SADABS-2016/2 (Bruker,2016/2) was used for absorption correction.
wR2(int) was 0.1392 before and 0.0867 after correction.
The Ratio of minimum to maximum transmission is 0.9097.
The \l/2 correction factor is Not present.
;
_exptl_crystal_colour colourless
_exptl_crystal_colour_primary colourless
_exptl_crystal_density_diffrn 1.175
_exptl_crystal_description block
_exptl_crystal_F_000 3216
_exptl_crystal_size_max 0.1
_exptl_crystal_size_mid 0.1
_exptl_crystal_size_min 0.1
_refine_diff_density_max 0.406
_refine_diff_density_min -0.457
_refine_diff_density_rms 0.060
_refine_ls_extinction_method none
_refine_ls_goodness_of_fit_ref 1.060
_refine_ls_hydrogen_treatment constr
_refine_ls_matrix_type full
_refine_ls_number_parameters 490
_refine_ls_number_reflns 8053
_refine_ls_number_restraints 0
_refine_ls_restrained_S_all 1.060
_refine_ls_R_factor_all 0.0620
_refine_ls_R_factor_gt 0.0389
_refine_ls_shift/su_max 0.002
_refine_ls_shift/su_mean 0.000
_refine_ls_structure_factor_coef Fsqd
_refine_ls_weighting_details 'w=1/[\s^2^(Fo^2^)+(0.0421P)^2^+8.6550P] where P=(Fo^2^+2Fc^2^)/3'
_refine_ls_weighting_scheme calc
_refine_ls_wR_factor_gt 0.0906
_refine_ls_wR_factor_ref 0.1076
_reflns_Friedel_coverage 0.000
_reflns_number_gt 6065
_reflns_number_total 8053
_reflns_threshold_expression 'I > 2\s(I)'
_cod_data_source_file d1sc06011b4.cif
_cod_data_source_block tps6_ortho_sq
_cod_database_code 1566102
_shelx_shelxl_version_number 2018/3
_shelx_space_group_comment
;
The symmetry employed for this shelxl refinement is uniquely defined
by the following loop, which should always be used as a source of
symmetry information in preference to the above space-group names.
They are only intended as comments.
;
_shelx_estimated_absorpt_t_max 0.938
_shelx_estimated_absorpt_t_min 0.938
_olex2_refinement_description
;
1. Fixed Uiso
 At 1.2 times of:
  All B(H) groups, All C(H) groups
 At 1.5 times of:
  All C(H,H,H) groups
2.a Ternary CH refined with riding coordinates:
 B1(H1)
2.b Aromatic/amide H refined with riding coordinates:
 C00G(H00G), C00H(H00H), C00Q(H00Q), C00R(H00R), C00S(H00S), C00T(H00T),
 C00U(H00U), C00W(H00W), C00X(H00X), C00Y(H00Y), C00Z(H00Z), C010(H010),
 C012(H012), C013(H013), C014(H014), C015(H015), C016(H016), C017(H017),
 C018(H018), C019(H019), C01B(H01G), C01C(H01H), C01D(H01I), C01E(H01J),
 C01G(H01N), C01I(H01O)
2.c Idealised Me refined as rotating group:
 C011(H01A,H01B,H01C), C01A(H01D,H01E,H01F), C01F(H01K,H01L,H01M)
;
_olex2_submission_special_instructions 'No special instructions were received'

loop_
_space_group_symop_operation_xyz
'x, y, z'
'-x+1/2, -y, z+1/2'
'-x, y+1/2, -z+1/2'
'x+1/2, -y+1/2, -z'
'-x, -y, -z'
'x-1/2, y, -z-1/2'
'x, -y-1/2, z-1/2'
'-x-1/2, y-1/2, z'

loop_
_atom_site_label
_atom_site_type_symbol
_atom_site_fract_x
_atom_site_fract_y
_atom_site_fract_z
_atom_site_U_iso_or_equiv
_atom_site_adp_type
_atom_site_occupancy
_atom_site_site_symmetry_order
_atom_site_calc_flag
_atom_site_refinement_flags_posn
_atom_site_refinement_flags_adp
_atom_site_refinement_flags_occupancy
_atom_site_disorder_assembly
_atom_site_disorder_group
Zn1 Zn 0.47413(2) 0.68426(2) 0.51387(2) 0.02303(9) Uani 1 1 d . . . . .
S1 S 0.20425(4) 0.74201(3) 0.52798(3) 0.03177(16) Uani 1 1 d . . . . .
O1 O 0.47927(10) 0.72751(8) 0.58382(8) 0.0293(4) Uani 1 1 d . . . . .
N1 N 0.35147(12) 0.71487(9) 0.50076(9) 0.0248(5) Uani 1 1 d . . . . .
N2 N 0.60153(12) 0.64100(9) 0.52686(8) 0.0235(4) Uani 1 1 d . . . . .
N3 N 0.62601(12) 0.61810(9) 0.47462(9) 0.0241(5) Uani 1 1 d . . . . .
N4 N 0.51808(12) 0.71597(9) 0.43719(9) 0.0241(4) Uani 1 1 d . . . . .
N5 N 0.54478(12) 0.67286(9) 0.40088(9) 0.0250(5) Uani 1 1 d . . . . .
N6 N 0.44288(12) 0.60287(9) 0.48922(9) 0.0241(4) Uani 1 1 d . . . . .
N7 N 0.48864(12) 0.58015(9) 0.44543(9) 0.0255(5) Uani 1 1 d . . . . .
C1 C 0.28262(16) 0.77711(12) 0.64039(12) 0.0325(6) Uani 1 1 d . . . . .
H00Z H 0.228186 0.780090 0.630080 0.039 Uiso 1 1 calc R U . . .
C2 C 0.30565(17) 0.79483(13) 0.69438(12) 0.0369(7) Uani 1 1 d . . . . .
H018 H 0.267417 0.809347 0.720195 0.044 Uiso 1 1 calc R U . . .
C3 C 0.38711(17) 0.79086(13) 0.71016(12) 0.0360(6) Uani 1 1 d . . . . .
H00Y H 0.403621 0.803028 0.746623 0.043 Uiso 1 1 calc R U . . .
C4 C 0.44307(16) 0.76896(12) 0.67186(11) 0.0308(6) Uani 1 1 d . . . . .
H00W H 0.497275 0.767066 0.682994 0.037 Uiso 1 1 calc R U . . .
C5 C 0.42128(15) 0.74923(11) 0.61628(11) 0.0260(5) Uani 1 1 d . . . . .
C6 C 0.33810(15) 0.75448(11) 0.59970(11) 0.0262(5) Uani 1 1 d . . . . .
C7 C 0.30784(15) 0.73643(11) 0.54339(11) 0.0249(5) Uani 1 1 d . . . . .
C8 C 0.30348(15) 0.70113(11) 0.45290(11) 0.0263(6) Uani 1 1 d . . . . .
C9 C 0.33045(16) 0.67619(12) 0.40126(11) 0.0305(6) Uani 1 1 d . . . . .
H00Q H 0.385144 0.667662 0.395905 0.037 Uiso 1 1 calc R U . . .
C10 C 0.27458(17) 0.66443(14) 0.35836(12) 0.0383(7) Uani 1 1 d . . . . .
H017 H 0.291751 0.647387 0.324037 0.046 Uiso 1 1 calc R U . . .
C11 C 0.19269(17) 0.67784(15) 0.36595(13) 0.0427(8) Uani 1 1 d . . . . .
H01J H 0.156070 0.669639 0.336474 0.051 Uiso 1 1 calc R U . . .
C12 C 0.16489(16) 0.70298(14) 0.41623(12) 0.0396(7) Uani 1 1 d . . . . .
H012 H 0.110422 0.712678 0.420717 0.048 Uiso 1 1 calc R U . . .
C13 C 0.22082(15) 0.71342(12) 0.46009(11) 0.0307(6) Uani 1 1 d . . . . .
C14 C 0.59706(16) 0.65302(12) 0.65587(11) 0.0298(6) Uani 1 1 d . . . . .
H00G H 0.548077 0.642025 0.639112 0.036 Uiso 1 1 calc R U . . .
C15 C 0.60015(18) 0.66677(13) 0.71416(12) 0.0360(6) Uani 1 1 d . . . . .
H010 H 0.553111 0.664689 0.736300 0.043 Uiso 1 1 calc R U . . .
C16 C 0.67227(19) 0.68351(14) 0.73970(13) 0.0426(7) Uani 1 1 d . . . . .
H01G H 0.673801 0.692990 0.778735 0.051 Uiso 1 1 calc R U . . .
C17 C 0.74192(19) 0.68603(15) 0.70682(13) 0.0464(8) Uani 1 1 d . . . . .
H01N H 0.790654 0.697274 0.723777 0.056 Uiso 1 1 calc R U . . .
C18 C 0.73987(17) 0.67192(14) 0.64868(12) 0.0392(7) Uani 1 1 d . . . . .
H013 H 0.787372 0.673318 0.626996 0.047 Uiso 1 1 calc R U . . .
C19 C 0.66724(15) 0.65567(11) 0.62245(11) 0.0272(6) Uani 1 1 d . . . . .
C20 C 0.66794(14) 0.63899(11) 0.56104(11) 0.0252(5) Uani 1 1 d . . . . .
C21 C 0.73379(15) 0.61644(12) 0.53045(11) 0.0287(6) Uani 1 1 d . . . . .
H00H H 0.786354 0.611152 0.544184 0.034 Uiso 1 1 calc R U . . .
C22 C 0.70585(14) 0.60362(11) 0.47626(11) 0.0245(5) Uani 1 1 d . . . . .
C23 C 0.74981(16) 0.57786(12) 0.42573(11) 0.0322(6) Uani 1 1 d . . . . .
H01A H 0.749897 0.605166 0.394360 0.048 Uiso 1 1 calc R U . . .
H01B H 0.722972 0.542770 0.413859 0.048 Uiso 1 1 calc R U . . .
H01C H 0.804748 0.569142 0.436591 0.048 Uiso 1 1 calc R U . . .
C24 C 0.48577(17) 0.83273(13) 0.48727(13) 0.0355(6) Uani 1 1 d . . . . .
H00X H 0.500330 0.803292 0.512804 0.043 Uiso 1 1 calc R U . . .
C25 C 0.46620(17) 0.88745(13) 0.50879(15) 0.0416(7) Uani 1 1 d . . . . .
H01H H 0.466993 0.894151 0.548399 0.050 Uiso 1 1 calc R U . . .
C26 C 0.44545(17) 0.93214(13) 0.47109(16) 0.0432(8) Uani 1 1 d . . . . .
H01O H 0.433211 0.969037 0.485093 0.052 Uiso 1 1 calc R U . . .
C27 C 0.44331(17) 0.92094(13) 0.41293(16) 0.0452(8) Uani 1 1 d . . . . .
H014 H 0.429118 0.950537 0.387476 0.054 Uiso 1 1 calc R U . . .
C28 C 0.46189(16) 0.86643(12) 0.39149(14) 0.0373(7) Uani 1 1 d . . . . .
H019 H 0.459664 0.859704 0.351913 0.045 Uiso 1 1 calc R U . . .
C29 C 0.48403(15) 0.82123(12) 0.42887(12) 0.0304(6) Uani 1 1 d . . . . .
C30 C 0.50816(15) 0.76439(12) 0.40485(11) 0.0276(6) Uani 1 1 d . . . . .
C31 C 0.52833(15) 0.75161(13) 0.34772(12) 0.0331(6) Uani 1 1 d . . . . .
H00T H 0.526647 0.777120 0.316567 0.040 Uiso 1 1 calc R U . . .
C32 C 0.55126(15) 0.69389(12) 0.34628(11) 0.0297(6) Uani 1 1 d . . . . .
C33 C 0.57893(18) 0.65798(14) 0.29654(12) 0.0396(7) Uani 1 1 d . . . . .
H01D H 0.539759 0.627988 0.289002 0.059 Uiso 1 1 calc R U . . .
H01E H 0.630395 0.640573 0.305541 0.059 Uiso 1 1 calc R U . . .
H01F H 0.584476 0.682201 0.263000 0.059 Uiso 1 1 calc R U . . .
C34 C 0.33235(16) 0.60261(12) 0.59305(11) 0.0308(6) Uani 1 1 d . . . . .
H00R H 0.385961 0.610799 0.602735 0.037 Uiso 1 1 calc R U . . .
C35 C 0.27140(17) 0.61288(13) 0.63295(13) 0.0378(7) Uani 1 1 d . . . . .
H015 H 0.283998 0.627691 0.669233 0.045 Uiso 1 1 calc R U . . .
C36 C 0.19131(17) 0.60089(13) 0.61839(14) 0.0416(7) Uani 1 1 d . . . . .
H016 H 0.150228 0.607392 0.645192 0.050 Uiso 1 1 calc R U . . .
C37 C 0.17242(17) 0.57952(13) 0.56471(14) 0.0411(7) Uani 1 1 d . . . . .
H01I H 0.118538 0.572222 0.555090 0.049 Uiso 1 1 calc R U . . .
C38 C 0.23352(16) 0.56872(12) 0.52462(13) 0.0345(6) Uani 1 1 d . . . . .
H00S H 0.220446 0.553840 0.488441 0.041 Uiso 1 1 calc R U . . .
C39 C 0.31457(15) 0.58021(11) 0.53863(12) 0.0280(6) Uani 1 1 d . . . . .
C40 C 0.37834(15) 0.56778(11) 0.49576(11) 0.0267(6) Uani 1 1 d . . . . .
C41 C 0.38364(16) 0.52198(11) 0.45659(12) 0.0316(6) Uani 1 1 d . . . . .
H00U H 0.347124 0.491424 0.452307 0.038 Uiso 1 1 calc R U . . .
C42 C 0.45341(16) 0.53096(11) 0.42564(11) 0.0290(6) Uani 1 1 d . . . . .
C43 C 0.48958(19) 0.49484(13) 0.37849(13) 0.0408(7) Uani 1 1 d . . . . .
H01K H 0.491935 0.517266 0.343553 0.061 Uiso 1 1 calc R U . . .
H01L H 0.456592 0.460969 0.372339 0.061 Uiso 1 1 calc R U . . .
H01M H 0.543424 0.483110 0.389307 0.061 Uiso 1 1 calc R U . . .
B1 B 0.56616(17) 0.61120(13) 0.42443(12) 0.0261(6) Uani 1 1 d . . . . .
H1 H 0.591540 0.588210 0.393694 0.031 Uiso 1 1 calc R U . . .

loop_
_atom_site_aniso_label
_atom_site_aniso_U_11
_atom_site_aniso_U_22
_atom_site_aniso_U_33
_atom_site_aniso_U_23
_atom_site_aniso_U_13
_atom_site_aniso_U_12
Zn1 0.01918(15) 0.02593(16) 0.02397(16) 0.00013(12) 0.00164(11) -0.00035(12)
S1 0.0187(3) 0.0432(4) 0.0334(4) 0.0046(3) 0.0007(3) 0.0074(3)
O1 0.0208(9) 0.0365(10) 0.0305(10) -0.0044(8) 0.0014(7) 0.0037(8)
N1 0.0196(10) 0.0278(11) 0.0270(11) 0.0035(9) 0.0005(9) 0.0012(9)
N2 0.0199(10) 0.0276(11) 0.0230(11) -0.0020(9) 0.0012(8) 0.0022(9)
N3 0.0185(10) 0.0288(11) 0.0250(11) -0.0028(9) 0.0036(8) 0.0036(9)
N4 0.0168(10) 0.0294(11) 0.0260(11) 0.0018(9) 0.0000(8) -0.0004(8)
N5 0.0173(10) 0.0334(12) 0.0245(11) 0.0001(9) 0.0019(8) 0.0013(9)
N6 0.0172(10) 0.0308(12) 0.0244(11) 0.0011(9) 0.0017(8) 0.0001(9)
N7 0.0216(11) 0.0298(12) 0.0249(11) -0.0033(9) 0.0001(9) 0.0015(9)
C1 0.0236(13) 0.0400(16) 0.0338(15) 0.0048(12) 0.0038(11) 0.0054(12)
C2 0.0320(15) 0.0466(17) 0.0322(15) -0.0017(13) 0.0084(12) 0.0072(13)
C3 0.0364(16) 0.0436(17) 0.0280(14) -0.0047(12) 0.0016(12) 0.0035(13)
C4 0.0266(13) 0.0319(14) 0.0339(15) -0.0012(12) 0.0006(11) 0.0036(11)
C5 0.0228(13) 0.0273(13) 0.0279(13) 0.0020(11) 0.0033(10) 0.0029(10)
C6 0.0251(13) 0.0254(13) 0.0282(13) 0.0038(11) 0.0042(11) 0.0011(11)
C7 0.0217(12) 0.0230(13) 0.0299(13) 0.0068(10) 0.0033(10) 0.0028(10)
C8 0.0188(12) 0.0324(14) 0.0277(13) 0.0067(11) -0.0008(10) 0.0012(10)
C9 0.0219(13) 0.0411(16) 0.0284(14) 0.0037(12) -0.0001(11) 0.0025(11)
C10 0.0293(15) 0.0586(19) 0.0270(14) 0.0019(13) -0.0011(12) -0.0014(14)
C11 0.0239(14) 0.072(2) 0.0320(15) 0.0056(15) -0.0084(12) -0.0021(14)
C12 0.0183(13) 0.064(2) 0.0371(16) 0.0092(14) -0.0034(12) 0.0037(13)
C13 0.0235(13) 0.0393(16) 0.0294(14) 0.0065(12) 0.0020(11) 0.0012(11)
C14 0.0249(13) 0.0335(15) 0.0311(14) -0.0028(12) -0.0036(11) 0.0037(11)
C15 0.0363(16) 0.0407(16) 0.0309(15) -0.0040(12) 0.0010(12) 0.0082(13)
C16 0.0457(18) 0.054(2) 0.0279(15) -0.0082(14) -0.0083(13) 0.0130(15)
C17 0.0332(16) 0.066(2) 0.0403(17) -0.0133(16) -0.0157(14) 0.0064(15)
C18 0.0259(14) 0.0557(19) 0.0360(16) -0.0055(14) -0.0052(12) 0.0022(13)
C19 0.0252(13) 0.0296(14) 0.0268(13) 0.0002(11) -0.0045(11) 0.0046(11)
C20 0.0197(12) 0.0293(14) 0.0267(13) 0.0015(11) -0.0020(10) -0.0012(10)
C21 0.0173(12) 0.0345(14) 0.0342(14) 0.0020(12) -0.0013(11) 0.0023(11)
C22 0.0195(12) 0.0263(13) 0.0275(13) 0.0032(10) 0.0042(10) 0.0035(10)
C23 0.0243(13) 0.0387(16) 0.0336(15) 0.0008(12) 0.0037(11) 0.0058(12)
C24 0.0275(14) 0.0325(15) 0.0466(17) 0.0026(13) 0.0021(13) -0.0028(12)
C25 0.0295(15) 0.0394(17) 0.0560(19) -0.0079(15) 0.0019(14) -0.0040(13)
C26 0.0233(14) 0.0310(15) 0.075(2) -0.0026(15) 0.0014(15) -0.0018(12)
C27 0.0239(14) 0.0352(17) 0.077(2) 0.0161(16) -0.0013(15) 0.0003(12)
C28 0.0248(14) 0.0364(16) 0.0506(18) 0.0124(13) -0.0026(13) 0.0013(12)
C29 0.0166(12) 0.0314(14) 0.0431(16) 0.0055(12) 0.0000(11) -0.0027(11)
C30 0.0168(12) 0.0346(15) 0.0314(14) 0.0072(11) -0.0002(10) -0.0020(10)
C31 0.0257(14) 0.0412(16) 0.0324(15) 0.0094(12) 0.0024(11) 0.0000(12)
C32 0.0197(12) 0.0448(16) 0.0245(13) 0.0031(12) 0.0029(10) -0.0024(11)
C33 0.0374(16) 0.0552(19) 0.0261(14) 0.0026(13) 0.0033(12) 0.0045(14)
C34 0.0241(13) 0.0338(15) 0.0345(15) 0.0087(12) 0.0015(11) 0.0004(11)
C35 0.0338(16) 0.0422(17) 0.0372(16) 0.0076(13) 0.0071(12) 0.0045(13)
C36 0.0283(15) 0.0454(18) 0.0510(19) 0.0131(15) 0.0141(14) 0.0049(13)
C37 0.0210(14) 0.0434(18) 0.059(2) 0.0119(15) 0.0012(13) -0.0003(12)
C38 0.0230(13) 0.0343(15) 0.0461(17) 0.0051(13) -0.0017(12) -0.0035(12)
C39 0.0213(13) 0.0269(13) 0.0358(15) 0.0090(11) 0.0006(11) -0.0007(10)
C40 0.0200(12) 0.0270(13) 0.0332(14) 0.0054(11) -0.0028(10) 0.0000(10)
C41 0.0299(14) 0.0242(13) 0.0407(16) -0.0006(12) -0.0047(12) -0.0033(11)
C42 0.0280(13) 0.0249(13) 0.0341(15) -0.0028(11) -0.0048(11) 0.0006(11)
C43 0.0431(17) 0.0323(16) 0.0471(18) -0.0124(13) 0.0003(14) 0.0003(13)
B1 0.0217(14) 0.0308(16) 0.0258(15) -0.0025(12) 0.0009(12) 0.0032(12)

loop_
_atom_type_symbol
_atom_type_description
_atom_type_scat_dispersion_real
_atom_type_scat_dispersion_imag
_atom_type_scat_source
C C 0.0033 0.0016 'International Tables Vol C Tables 4.2.6.8 and 6.1.1.4'
H H 0.0000 0.0000 'International Tables Vol C Tables 4.2.6.8 and 6.1.1.4'
B B 0.0013 0.0007 'International Tables Vol C Tables 4.2.6.8 and 6.1.1.4'
N N 0.0061 0.0033 'International Tables Vol C Tables 4.2.6.8 and 6.1.1.4'
O O 0.0106 0.0060 'International Tables Vol C Tables 4.2.6.8 and 6.1.1.4'
S S 0.1246 0.1234 'International Tables Vol C Tables 4.2.6.8 and 6.1.1.4'
Zn Zn 0.2839 1.4301 'International Tables Vol C Tables 4.2.6.8 and 6.1.1.4'

loop_
_geom_angle_atom_site_label_1
_geom_angle_atom_site_label_2
_geom_angle_atom_site_label_3
_geom_angle
_geom_angle_site_symmetry_1
_geom_angle_site_symmetry_3
_geom_angle_publ_flag
O1 Zn1 N1 89.49(8) . . ?
O1 Zn1 N2 94.17(7) . . ?
O1 Zn1 N4 122.39(8) . . ?
O1 Zn1 N6 137.30(8) . . ?
N1 Zn1 N2 173.85(8) . . ?
N4 Zn1 N1 95.31(8) . . ?
N4 Zn1 N2 86.91(7) . . ?
N6 Zn1 N1 91.36(8) . . ?
N6 Zn1 N2 82.60(8) . . ?
N6 Zn1 N4 100.03(8) . . ?
C13 S1 C7 90.21(12) . . ?
C5 O1 Zn1 130.80(16) . . ?
C7 N1 Zn1 121.80(17) . . ?
C7 N1 C8 111.8(2) . . ?
C8 N1 Zn1 124.52(16) . . ?
N3 N2 Zn1 108.13(14) . . ?
C20 N2 Zn1 144.62(17) . . ?
C20 N2 N3 105.32(19) . . ?
N2 N3 B1 121.12(19) . . ?
C22 N3 N2 110.63(19) . . ?
C22 N3 B1 128.3(2) . . ?
N5 N4 Zn1 112.75(15) . . ?
C30 N4 Zn1 136.86(18) . . ?
C30 N4 N5 107.1(2) . . ?
N4 N5 B1 121.0(2) . . ?
C32 N5 N4 109.8(2) . . ?
C32 N5 B1 129.2(2) . . ?
N7 N6 Zn1 114.99(15) . . ?
C40 N6 Zn1 136.49(18) . . ?
C40 N6 N7 106.9(2) . . ?
N6 N7 B1 120.9(2) . . ?
C42 N7 N6 109.6(2) . . ?
C42 N7 B1 129.5(2) . . ?
C2 C1 H00Z 118.7 . . ?
C2 C1 C6 122.7(3) . . ?
C6 C1 H00Z 118.7 . . ?
C1 C2 H018 120.4 . . ?
C1 C2 C3 119.1(3) . . ?
C3 C2 H018 120.4 . . ?
C2 C3 H00Y 120.0 . . ?
C4 C3 C2 120.0(3) . . ?
C4 C3 H00Y 120.0 . . ?
C3 C4 H00W 118.8 . . ?
C3 C4 C5 122.4(3) . . ?
C5 C4 H00W 118.8 . . ?
O1 C5 C4 117.3(2) . . ?
O1 C5 C6 125.1(2) . . ?
C4 C5 C6 117.5(2) . . ?
C1 C6 C5 118.2(2) . . ?
C1 C6 C7 118.8(2) . . ?
C5 C6 C7 123.0(2) . . ?
N1 C7 S1 114.00(19) . . ?
N1 C7 C6 126.3(2) . . ?
C6 C7 S1 119.73(18) . . ?
N1 C8 C9 126.2(2) . . ?
N1 C8 C13 114.2(2) . . ?
C9 C8 C13 119.5(2) . . ?
C8 C9 H00Q 120.5 . . ?
C10 C9 C8 118.9(2) . . ?
C10 C9 H00Q 120.5 . . ?
C9 C10 H017 119.7 . . ?
C9 C10 C11 120.7(3) . . ?
C11 C10 H017 119.7 . . ?
C10 C11 H01J 119.3 . . ?
C12 C11 C10 121.4(3) . . ?
C12 C11 H01J 119.3 . . ?
C11 C12 H012 121.0 . . ?
C11 C12 C13 118.0(3) . . ?
C13 C12 H012 121.0 . . ?
C8 C13 S1 109.8(2) . . ?
C12 C13 S1 128.7(2) . . ?
C12 C13 C8 121.5(3) . . ?
C15 C14 H00G 120.0 . . ?
C15 C14 C19 120.0(3) . . ?
C19 C14 H00G 120.0 . . ?
C14 C15 H010 119.6 . . ?
C16 C15 C14 120.8(3) . . ?
C16 C15 H010 119.6 . . ?
C15 C16 H01G 120.3 . . ?
C17 C16 C15 119.4(3) . . ?
C17 C16 H01G 120.3 . . ?
C16 C17 H01N 119.8 . . ?
C16 C17 C18 120.5(3) . . ?
C18 C17 H01N 119.8 . . ?
C17 C18 H013 119.7 . . ?
C17 C18 C19 120.5(3) . . ?
C19 C18 H013 119.7 . . ?
C14 C19 C18 118.8(2) . . ?
C14 C19 C20 122.1(2) . . ?
C18 C19 C20 119.0(2) . . ?
N2 C20 C19 123.4(2) . . ?
N2 C20 C21 110.2(2) . . ?
C21 C20 C19 126.4(2) . . ?
C20 C21 H00H 126.7 . . ?
C22 C21 C20 106.5(2) . . ?
C22 C21 H00H 126.7 . . ?
N3 C22 C21 107.4(2) . . ?
N3 C22 C23 122.9(2) . . ?
C21 C22 C23 129.7(2) . . ?
C22 C23 H01A 109.5 . . ?
C22 C23 H01B 109.5 . . ?
C22 C23 H01C 109.5 . . ?
H01A C23 H01B 109.5 . . ?
H01A C23 H01C 109.5 . . ?
H01B C23 H01C 109.5 . . ?
C25 C24 H00X 119.3 . . ?
C29 C24 H00X 119.3 . . ?
C29 C24 C25 121.3(3) . . ?
C24 C25 H01H 120.0 . . ?
C24 C25 C26 120.0(3) . . ?
C26 C25 H01H 120.0 . . ?
C25 C26 H01O 120.5 . . ?
C27 C26 C25 118.9(3) . . ?
C27 C26 H01O 120.5 . . ?
C26 C27 H014 119.4 . . ?
C26 C27 C28 121.2(3) . . ?
C28 C27 H014 119.4 . . ?
C27 C28 H019 119.7 . . ?
C27 C28 C29 120.5(3) . . ?
C29 C28 H019 119.7 . . ?
C24 C29 C28 118.0(3) . . ?
C24 C29 C30 122.3(2) . . ?
C28 C29 C30 119.6(3) . . ?
N4 C30 C29 123.6(2) . . ?
N4 C30 C31 108.9(2) . . ?
C31 C30 C29 127.5(2) . . ?
C30 C31 H00T 126.6 . . ?
C32 C31 C30 106.9(2) . . ?
C32 C31 H00T 126.6 . . ?
N5 C32 C31 107.4(2) . . ?
N5 C32 C33 123.2(3) . . ?
C31 C32 C33 129.5(3) . . ?
C32 C33 H01D 109.5 . . ?
C32 C33 H01E 109.5 . . ?
C32 C33 H01F 109.5 . . ?
H01D C33 H01E 109.5 . . ?
H01D C33 H01F 109.5 . . ?
H01E C33 H01F 109.5 . . ?
C35 C34 H00R 119.5 . . ?
C35 C34 C39 121.0(3) . . ?
C39 C34 H00R 119.5 . . ?
C34 C35 H015 120.2 . . ?
C34 C35 C36 119.5(3) . . ?
C36 C35 H015 120.2 . . ?
C35 C36 H016 119.8 . . ?
C37 C36 C35 120.4(3) . . ?
C37 C36 H016 119.8 . . ?
C36 C37 H01I 119.9 . . ?
C36 C37 C38 120.3(3) . . ?
C38 C37 H01I 119.9 . . ?
C37 C38 H00S 120.0 . . ?
C37 C38 C39 120.1(3) . . ?
C39 C38 H00S 120.0 . . ?
C34 C39 C38 118.7(3) . . ?
C34 C39 C40 122.1(2) . . ?
C38 C39 C40 119.2(2) . . ?
N6 C40 C39 121.6(2) . . ?
N6 C40 C41 109.3(2) . . ?
C41 C40 C39 129.1(2) . . ?
C40 C41 H00U 126.9 . . ?
C42 C41 C40 106.2(2) . . ?
C42 C41 H00U 126.9 . . ?
N7 C42 C41 108.0(2) . . ?
N7 C42 C43 122.8(2) . . ?
C41 C42 C43 129.2(3) . . ?
C42 C43 H01K 109.5 . . ?
C42 C43 H01L 109.5 . . ?
C42 C43 H01M 109.5 . . ?
H01K C43 H01L 109.5 . . ?
H01K C43 H01M 109.5 . . ?
H01L C43 H01M 109.5 . . ?
N3 B1 N5 108.5(2) . . ?
N3 B1 N7 110.0(2) . . ?
N3 B1 H1 109.4 . . ?
N5 B1 H1 109.4 . . ?
N7 B1 N5 110.1(2) . . ?
N7 B1 H1 109.4 . . ?

loop_
_geom_bond_atom_site_label_1
_geom_bond_atom_site_label_2
_geom_bond_distance
_geom_bond_site_symmetry_2
_geom_bond_publ_flag
Zn1 O1 1.9024(18) . ?
Zn1 N1 2.160(2) . ?
Zn1 N2 2.341(2) . ?
Zn1 N4 2.051(2) . ?
Zn1 N6 2.023(2) . ?
S1 C7 1.747(2) . ?
S1 C13 1.726(3) . ?
O1 C5 1.314(3) . ?
N1 C7 1.318(3) . ?
N1 C8 1.397(3) . ?
N2 N3 1.379(3) . ?
N2 C20 1.350(3) . ?
N3 C22 1.357(3) . ?
N3 B1 1.532(3) . ?
N4 N5 1.372(3) . ?
N4 C30 1.351(3) . ?
N5 C32 1.358(3) . ?
N5 B1 1.559(4) . ?
N6 C40 1.343(3) . ?
N7 N6 1.367(3) . ?
N7 C42 1.351(3) . ?
N7 B1 1.541(3) . ?
C1 H00Z 0.9300 . ?
C1 C2 1.368(4) . ?
C2 H018 0.9300 . ?
C3 C2 1.393(4) . ?
C3 H00Y 0.9300 . ?
C4 C3 1.374(4) . ?
C4 H00W 0.9300 . ?
C5 C4 1.411(4) . ?
C5 C6 1.428(3) . ?
C6 C1 1.412(4) . ?
C7 C6 1.456(4) . ?
C8 C9 1.398(4) . ?
C8 C13 1.400(3) . ?
C9 H00Q 0.9300 . ?
C9 C10 1.381(4) . ?
C10 H017 0.9300 . ?
C10 C11 1.394(4) . ?
C11 H01J 0.9300 . ?
C12 C11 1.378(4) . ?
C12 H012 0.9300 . ?
C13 C12 1.392(4) . ?
C14 H00G 0.9300 . ?
C14 C15 1.387(4) . ?
C15 H010 0.9300 . ?
C15 C16 1.381(4) . ?
C16 H01G 0.9300 . ?
C16 C17 1.378(4) . ?
C17 H01N 0.9300 . ?
C18 C17 1.385(4) . ?
C18 H013 0.9300 . ?
C19 C14 1.392(4) . ?
C19 C18 1.392(4) . ?
C20 C19 1.473(3) . ?
C20 C21 1.395(3) . ?
C21 H00H 0.9300 . ?
C21 C22 1.369(4) . ?
C22 C23 1.498(3) . ?
C23 H01A 0.9600 . ?
C23 H01B 0.9600 . ?
C23 H01C 0.9600 . ?
C24 H00X 0.9300 . ?
C24 C25 1.391(4) . ?
C25 H01H 0.9300 . ?
C25 C26 1.391(4) . ?
C26 H01O 0.9300 . ?
C27 C26 1.372(5) . ?
C27 H014 0.9300 . ?
C27 C28 1.382(4) . ?
C28 H019 0.9300 . ?
C29 C24 1.378(4) . ?
C29 C28 1.401(4) . ?
C30 C29 1.475(4) . ?
C30 C31 1.395(4) . ?
C31 H00T 0.9300 . ?
C32 C31 1.380(4) . ?
C32 C33 1.489(4) . ?
C33 H01D 0.9600 . ?
C33 H01E 0.9600 . ?
C33 H01F 0.9600 . ?
C34 H00R 0.9300 . ?
C34 C35 1.384(4) . ?
C35 H015 0.9300 . ?
C35 C36 1.389(4) . ?
C36 H016 0.9300 . ?
C36 C37 1.372(4) . ?
C37 H01I 0.9300 . ?
C38 C37 1.391(4) . ?
C38 H00S 0.9300 . ?
C39 C34 1.392(4) . ?
C39 C38 1.399(4) . ?
C40 C39 1.473(4) . ?
C40 C41 1.392(4) . ?
C41 H00U 0.9300 . ?
C42 C41 1.370(4) . ?
C42 C43 1.495(4) . ?
C43 H01K 0.9600 . ?
C43 H01L 0.9600 . ?
C43 H01M 0.9600 . ?
B1 H1 0.9800 . ?

loop_
_geom_torsion_atom_site_label_1
_geom_torsion_atom_site_label_2
_geom_torsion_atom_site_label_3
_geom_torsion_atom_site_label_4
_geom_torsion
_geom_torsion_site_symmetry_1
_geom_torsion_site_symmetry_2
_geom_torsion_site_symmetry_3
_geom_torsion_site_symmetry_4
_geom_torsion_publ_flag
Zn1 O1 C5 C4 167.24(18) . . . . ?
Zn1 O1 C5 C6 -12.8(4) . . . . ?
Zn1 N1 C7 S1 -165.29(11) . . . . ?
Zn1 N1 C7 C6 14.1(3) . . . . ?
Zn1 N1 C8 C9 -13.8(4) . . . . ?
Zn1 N1 C8 C13 164.93(18) . . . . ?
Zn1 N2 N3 C22 166.98(16) . . . . ?
Zn1 N2 N3 B1 -13.6(3) . . . . ?
Zn1 N2 C20 C19 23.8(4) . . . . ?
Zn1 N2 C20 C21 -159.2(2) . . . . ?
Zn1 N4 N5 C32 162.90(16) . . . . ?
Zn1 N4 N5 B1 -19.5(3) . . . . ?
Zn1 N4 C30 C29 26.4(4) . . . . ?
Zn1 N4 C30 C31 -156.6(2) . . . . ?
Zn1 N6 C40 C39 -14.4(4) . . . . ?
Zn1 N6 C40 C41 164.86(19) . . . . ?
S1 C7 C6 C1 -1.0(3) . . . . ?
S1 C7 C6 C5 177.6(2) . . . . ?
S1 C13 C12 C11 -177.9(2) . . . . ?
O1 C5 C4 C3 -178.0(3) . . . . ?
O1 C5 C6 C1 178.0(2) . . . . ?
O1 C5 C6 C7 -0.7(4) . . . . ?
N1 C7 C6 C1 179.6(2) . . . . ?
N1 C7 C6 C5 -1.8(4) . . . . ?
N1 C8 C9 C10 178.9(3) . . . . ?
N1 C8 C13 S1 -0.4(3) . . . . ?
N1 C8 C13 C12 179.2(3) . . . . ?
N2 N3 C22 C21 0.8(3) . . . . ?
N2 N3 C22 C23 -179.8(2) . . . . ?
N2 N3 B1 N5 70.6(3) . . . . ?
N2 N3 B1 N7 -49.9(3) . . . . ?
N2 C20 C19 C14 25.6(4) . . . . ?
N2 C20 C19 C18 -157.6(3) . . . . ?
N2 C20 C21 C22 -0.9(3) . . . . ?
N3 N2 C20 C19 -175.6(2) . . . . ?
N3 N2 C20 C21 1.3(3) . . . . ?
N4 N5 C32 C31 0.1(3) . . . . ?
N4 N5 C32 C33 179.9(2) . . . . ?
N4 N5 B1 N3 -52.4(3) . . . . ?
N4 N5 B1 N7 68.0(3) . . . . ?
N4 C30 C29 C24 13.7(4) . . . . ?
N4 C30 C29 C28 -169.2(2) . . . . ?
N4 C30 C31 C32 -0.3(3) . . . . ?
N5 N4 C30 C29 -176.7(2) . . . . ?
N5 N4 C30 C31 0.3(3) . . . . ?
N5 C32 C31 C30 0.1(3) . . . . ?
N6 N7 C42 C41 0.6(3) . . . . ?
N6 N7 C42 C43 -178.6(2) . . . . ?
N6 N7 B1 N3 58.4(3) . . . . ?
N6 N7 B1 N5 -61.1(3) . . . . ?
N6 C40 C39 C34 -38.5(4) . . . . ?
N6 C40 C39 C38 142.1(3) . . . . ?
N6 C40 C41 C42 -0.6(3) . . . . ?
N7 N6 C40 C39 -178.4(2) . . . . ?
N7 N6 C40 C41 0.9(3) . . . . ?
N7 C42 C41 C40 0.0(3) . . . . ?
C4 C3 C2 C1 -0.5(5) . . . . ?
C4 C5 C6 C1 -2.1(4) . . . . ?
C4 C5 C6 C7 179.3(2) . . . . ?
C5 C4 C3 C2 -0.8(4) . . . . ?
C5 C6 C1 C2 1.0(4) . . . . ?
C6 C1 C2 C3 0.3(4) . . . . ?
C6 C5 C4 C3 2.0(4) . . . . ?
C7 S1 C13 C8 0.2(2) . . . . ?
C7 S1 C13 C12 -179.4(3) . . . . ?
C7 N1 C8 C9 -178.3(3) . . . . ?
C7 N1 C8 C13 0.5(3) . . . . ?
C7 C6 C1 C2 179.7(3) . . . . ?
C8 N1 C7 S1 -0.4(3) . . . . ?
C8 N1 C7 C6 179.0(2) . . . . ?
C8 C9 C10 C11 0.8(4) . . . . ?
C8 C13 C12 C11 2.6(4) . . . . ?
C9 C8 C13 S1 178.4(2) . . . . ?
C9 C8 C13 C12 -2.0(4) . . . . ?
C9 C10 C11 C12 -0.1(5) . . . . ?
C13 S1 C7 N1 0.1(2) . . . . ?
C13 S1 C7 C6 -179.3(2) . . . . ?
C13 C8 C9 C10 0.2(4) . . . . ?
C13 C12 C11 C10 -1.5(5) . . . . ?
C14 C15 C16 C17 -0.6(5) . . . . ?
C14 C19 C18 C17 -0.9(4) . . . . ?
C15 C16 C17 C18 0.0(5) . . . . ?
C18 C19 C14 C15 0.4(4) . . . . ?
C19 C14 C15 C16 0.4(4) . . . . ?
C19 C18 C17 C16 0.8(5) . . . . ?
C19 C20 C21 C22 176.0(2) . . . . ?
C20 N2 N3 C22 -1.3(3) . . . . ?
C20 N2 N3 B1 178.1(2) . . . . ?
C20 C19 C14 C15 177.2(3) . . . . ?
C20 C19 C18 C17 -177.9(3) . . . . ?
C20 C21 C22 N3 0.0(3) . . . . ?
C20 C21 C22 C23 -179.3(3) . . . . ?
C21 C20 C19 C14 -150.9(3) . . . . ?
C21 C20 C19 C18 25.9(4) . . . . ?
C22 N3 B1 N5 -110.1(3) . . . . ?
C22 N3 B1 N7 129.4(3) . . . . ?
C24 C25 C26 C27 1.1(4) . . . . ?
C24 C29 C28 C27 0.7(4) . . . . ?
C26 C27 C28 C29 -0.5(4) . . . . ?
C28 C27 C26 C25 -0.4(4) . . . . ?
C28 C29 C24 C25 0.0(4) . . . . ?
C29 C24 C25 C26 -0.9(4) . . . . ?
C29 C30 C31 C32 176.6(2) . . . . ?
C30 N4 N5 C32 -0.2(3) . . . . ?
C30 N4 N5 B1 177.4(2) . . . . ?
C30 C29 C24 C25 177.1(2) . . . . ?
C30 C29 C28 C27 -176.5(2) . . . . ?
C31 C30 C29 C24 -162.7(3) . . . . ?
C31 C30 C29 C28 14.3(4) . . . . ?
C32 N5 B1 N3 124.7(3) . . . . ?
C32 N5 B1 N7 -114.9(3) . . . . ?
C33 C32 C31 C30 -179.7(3) . . . . ?
C34 C35 C36 C37 -0.6(4) . . . . ?
C34 C39 C38 C37 -0.2(4) . . . . ?
C35 C36 C37 C38 1.1(5) . . . . ?
C38 C39 C34 C35 0.6(4) . . . . ?
C39 C34 C35 C36 -0.3(4) . . . . ?
C39 C38 C37 C36 -0.7(4) . . . . ?
C39 C40 C41 C42 178.6(3) . . . . ?
C40 C39 C34 C35 -178.8(2) . . . . ?
C40 C39 C38 C37 179.3(2) . . . . ?
C41 C40 C39 C34 142.4(3) . . . . ?
C41 C40 C39 C38 -37.0(4) . . . . ?
C42 N7 N6 Zn1 -168.78(16) . . . . ?
C42 N7 N6 C40 -0.9(3) . . . . ?
C42 N7 B1 N3 -123.8(3) . . . . ?
C42 N7 B1 N5 116.8(3) . . . . ?
C43 C42 C41 C40 179.1(3) . . . . ?
B1 N3 C22 C21 -178.6(2) . . . . ?
B1 N3 C22 C23 0.8(4) . . . . ?
B1 N5 C32 C31 -177.3(2) . . . . ?
B1 N5 C32 C33 2.5(4) . . . . ?
B1 N7 N6 Zn1 9.5(3) . . . . ?
B1 N7 N6 C40 177.3(2) . . . . ?
B1 N7 C42 C41 -177.5(2) . . . . ?
B1 N7 C42 C43 3.4(4) . . . . ?
